data_4315056
loop_
_publ_author_name
'Hai-Ying Wang'
'Jun-Yan Cheng'
'Jian-Ping Ma'
'Yu-Bin Dong'
'Ru-Qi Huang'

_publ_section_title
;
 Synthesis and Characterization of New Coordination Polymers with Tunable
 Luminescent Properties Generated from Bent 1,2,4-Triazole-Bridged
 N,N'-Dioxides and Ln(III) Salts
;
_journal_name_full 'Inorganic Chemistry'
_journal_page_first 2416
_journal_page_last 2426
_journal_paper_doi 10.1021/ic902311g
_journal_volume 49
_journal_year 2010
_chemical_formula_sum 'C24 H30 Cl3 N12 O21 Sm'
_chemical_formula_weight 1079.30
_chemical_name_systematic
; 
 ? 
;
_space_group_IT_number 56
_symmetry_cell_setting orthorhombic
_symmetry_space_group_name_Hall '-P 2ab 2ac'
_symmetry_space_group_name_H-M 'P c c n'
_atom_sites_solution_hydrogens geom
_atom_sites_solution_primary direct
_atom_sites_solution_secondary difmap
_audit_creation_method SHELXL-97
_cell_angle_alpha 90.00
_cell_angle_beta 90.00
_cell_angle_gamma 90.00
_cell_formula_units_Z 4
_cell_length_a 26.743(3)
_cell_length_b 6.8506(7)
_cell_length_c 20.586(2)
_cell_measurement_reflns_used 6603
_cell_measurement_temperature 298(2)
_cell_measurement_theta_max 27.753
_cell_measurement_theta_min 2.497
_cell_volume 3771.5(7)
_computing_cell_refinement 'Bruker SMART'
_computing_data_collection 'Bruker SMART'
_computing_data_reduction 'Bruker SAINT'
_computing_molecular_graphics 'Bruker SHELXTL'
_computing_publication_material 'Bruker SHELXTL'
_computing_structure_refinement 'SHELXL-97 (Sheldrick, 1997)'
_computing_structure_solution 'SHELXS-97 (Sheldrick, 1990)'
_diffrn_ambient_temperature 298(2)
_diffrn_measured_fraction_theta_full 0.999
_diffrn_measured_fraction_theta_max 0.999
_diffrn_measurement_device_type 'CCD area detector'
_diffrn_measurement_method 'phi and omega scans'
_diffrn_radiation_monochromator graphite
_diffrn_radiation_source 'fine-focus sealed tube'
_diffrn_radiation_type MoK\a
_diffrn_radiation_wavelength 0.71073
_diffrn_reflns_av_R_equivalents 0.0413
_diffrn_reflns_av_sigmaI/netI 0.0267
_diffrn_reflns_limit_h_max 31
_diffrn_reflns_limit_h_min -31
_diffrn_reflns_limit_k_max 8
_diffrn_reflns_limit_k_min -7
_diffrn_reflns_limit_l_max 14
_diffrn_reflns_limit_l_min -24
_diffrn_reflns_number 17640
_diffrn_reflns_theta_full 25.00
_diffrn_reflns_theta_max 25.00
_diffrn_reflns_theta_min 1.98
_exptl_absorpt_coefficient_mu 1.872
_exptl_absorpt_correction_T_max 0.7293
_exptl_absorpt_correction_T_min 0.6946
_exptl_absorpt_correction_type multi-scan
_exptl_absorpt_process_details sadabs
_exptl_crystal_colour colourless
_exptl_crystal_density_diffrn 1.901
_exptl_crystal_density_method 'not measured'
_exptl_crystal_description block
_exptl_crystal_F_000 2156
_exptl_crystal_size_max 0.21
_exptl_crystal_size_mid 0.20
_exptl_crystal_size_min 0.18
_refine_diff_density_max 1.230
_refine_diff_density_min -1.918
_refine_diff_density_rms 0.093
_refine_ls_extinction_method none
_refine_ls_goodness_of_fit_ref 1.095
_refine_ls_hydrogen_treatment constr
_refine_ls_matrix_type full
_refine_ls_number_parameters 286
_refine_ls_number_reflns 3324
_refine_ls_number_restraints 0
_refine_ls_restrained_S_all 1.095
_refine_ls_R_factor_all 0.0454
_refine_ls_R_factor_gt 0.0387
_refine_ls_shift/su_max 0.001
_refine_ls_shift/su_mean 0.000
_refine_ls_structure_factor_coef Fsqd
_refine_ls_weighting_details 'calc w=1/[\s^2^(Fo^2^)+(0.0370P)^2^+13.1469P] where P=(Fo^2^+2Fc^2^)/3'
_refine_ls_weighting_scheme calc
_refine_ls_wR_factor_gt 0.0912
_refine_ls_wR_factor_ref 0.0947
_reflns_number_gt 2831
_reflns_number_total 3324
_reflns_threshold_expression >2sigma(I)
_cod_data_source_file ic902311g_si_001_05.cif
_cod_data_source_block 4
_cod_depositor_comments
;
The following automatic conversions were performed:

'_symmetry_cell_setting' value 'Orthorhombic' changed to
'orthorhombic' according to the built-in table from CIF Core
dictionary named 'cif_core.dic' version 2.4.1 from 2010-06-29.

Automatic conversion script
Id: cif_fix_values 1646 2011-03-28 12:23:43Z adriana 
;
_cod_database_code 4315056

loop_
_symmetry_equiv_pos_as_xyz
'x, y, z'
'-x+1/2, -y+1/2, z'
'-x, y+1/2, -z+1/2'
'x+1/2, -y, -z+1/2'
'-x, -y, -z'
'x-1/2, y-1/2, -z'
'x, -y-1/2, z-1/2'
'-x-1/2, y, z-1/2'

loop_
_atom_site_label
_atom_site_type_symbol
_atom_site_fract_x
_atom_site_fract_y
_atom_site_fract_z
_atom_site_U_iso_or_equiv
_atom_site_adp_type
_atom_site_occupancy
_atom_site_symmetry_multiplicity
_atom_site_calc_flag
_atom_site_refinement_flags
_atom_site_disorder_assembly
_atom_site_disorder_group
Sm1 Sm 0.2500 0.7500 0.143705(14) 0.02357(12) Uani 1 2 d S . .
N1 N 0.33207(14) -0.3503(6) 0.52212(18) 0.0308(9) Uani 1 1 d . . .
N2 N 0.33421(14) -0.0703(6) 0.32946(18) 0.0339(9) Uani 1 1 d . . .
N3 N 0.34032(15) 0.0910(6) 0.28971(19) 0.0347(9) Uani 1 1 d . . .
N4 N 0.38832(14) 0.1274(6) 0.37382(18) 0.0300(9) Uani 1 1 d . . .
N5 N 0.4188(2) 0.2220(7) 0.4200(2) 0.0615(15) Uani 1 1 d . . .
H5A H 0.4463 0.1518 0.4262 0.092 Uiso 1 1 d R . .
H5B H 0.4022 0.2321 0.4574 0.092 Uiso 1 1 d R . .
N6 N 0.36698(13) 0.6542(6) 0.21873(17) 0.0280(8) Uani 1 1 d . . .
O1 O 0.33585(12) 0.7377(5) 0.17745(16) 0.0361(8) Uani 1 1 d . B .
O3 O 0.29761(12) 0.4669(6) 0.09226(16) 0.0414(9) Uani 1 1 d . B .
O4 O 0.2500 0.7500 0.2656(2) 0.0482(14) Uani 1 2 d S B .
O5 O 0.29153(13) -0.4058(5) 0.55415(16) 0.0402(9) Uani 1 1 d . . .
O6 O 0.48252(19) 0.4827(8) 0.1293(2) 0.0823(15) Uani 1 1 d . . .
O7 O 0.40184(19) 0.4214(11) 0.0932(4) 0.129(3) Uani 1 1 d . . .
O8 O 0.4451(3) 0.1893(11) 0.1492(3) 0.133(3) Uani 1 1 d . . .
O9 O 0.46674(19) 0.2676(9) 0.0463(2) 0.0918(19) Uani 1 1 d . . .
O10 O 0.2654(2) 0.4093(10) 0.3876(3) 0.099(2) Uani 1 1 d . . .
O11 O 0.29118(16) 0.1917(7) 0.4660(2) 0.0599(11) Uani 1 1 d . . .
C1 C 0.36342(17) -0.0453(7) 0.3797(2) 0.0296(10) Uani 1 1 d . . .
C2 C 0.36896(17) -0.1764(7) 0.4357(2) 0.0289(10) Uani 1 1 d . . .
C3 C 0.32681(18) -0.2368(7) 0.4690(2) 0.0317(10) Uani 1 1 d . . .
H3 H 0.2952 -0.1997 0.4549 0.038 Uiso 1 1 calc R . .
C4 C 0.37697(19) -0.4091(8) 0.5433(2) 0.0386(12) Uani 1 1 d . . .
H4 H 0.3795 -0.4881 0.5799 0.046 Uiso 1 1 calc R . .
C5 C 0.4191(2) -0.3518(9) 0.5106(3) 0.0472(14) Uani 1 1 d . . .
H5 H 0.4504 -0.3920 0.5252 0.057 Uiso 1 1 calc R . .
C6 C 0.41557(19) -0.2351(8) 0.4564(3) 0.0404(12) Uani 1 1 d . . .
H6 H 0.4442 -0.1965 0.4341 0.048 Uiso 1 1 calc R . .
C7 C 0.37243(17) 0.2075(7) 0.3176(2) 0.0294(10) Uani 1 1 d . B .
C8 C 0.38810(17) 0.3976(7) 0.2908(2) 0.0287(10) Uani 1 1 d . . .
C9 C 0.43376(18) 0.4853(8) 0.3019(2) 0.0393(12) Uani 1 1 d . B .
H9 H 0.4567 0.4281 0.3301 0.047 Uiso 1 1 calc R . .
C10 C 0.44511(19) 0.6571(9) 0.2712(2) 0.0418(13) Uani 1 1 d . . .
H10 H 0.4756 0.7178 0.2790 0.050 Uiso 1 1 calc R B .
C11 C 0.41163(18) 0.7398(8) 0.2289(2) 0.0359(11) Uani 1 1 d . B .
H11 H 0.4197 0.8547 0.2073 0.043 Uiso 1 1 calc R . .
C12 C 0.35460(16) 0.4889(7) 0.2490(2) 0.0282(10) Uani 1 1 d . B .
H12 H 0.3232 0.4341 0.2420 0.034 Uiso 1 1 calc R . .
Cl1 Cl 0.44877(5) 0.3411(2) 0.10525(6) 0.0472(3) Uani 1 1 d . . .
H3A H 0.2874 0.4296 0.0612 0.057 Uiso 1 1 d R . .
H4A H 0.2775 0.7867 0.2843 0.057 Uiso 1 1 d R . .
H3B H 0.3288 0.4579 0.0986 0.057 Uiso 1 1 d R . .
Cl2 Cl 0.2500 0.2500 0.42582(9) 0.0482(5) Uani 1 2 d S . .
H2A H 0.2902 1.0702 0.2184 0.058 Uiso 0.50 1 d PR A 1
H2B H 0.2990 1.1075 0.1452 0.058 Uiso 0.50 1 d PR A 1
O2 O 0.2825(10) 1.080(6) 0.1790(15) 0.028(4) Uani 0.50 1 d P B 1
H2C H 0.3027 1.0827 0.1934 0.034 Uiso 0.50 1 d PR B 2
H2D H 0.2672 1.1799 0.1718 0.034 Uiso 0.50 1 d PR B 2
O2' O 0.2702(11) 1.068(6) 0.1888(18) 0.040(6) Uani 0.50 1 d P B 2

loop_
_atom_site_aniso_label
_atom_site_aniso_U_11
_atom_site_aniso_U_22
_atom_site_aniso_U_33
_atom_site_aniso_U_23
_atom_site_aniso_U_13
_atom_site_aniso_U_12
Sm1 0.02369(18) 0.0286(2) 0.01842(17) 0.000 0.000 0.00137(14)
N1 0.036(2) 0.029(2) 0.027(2) -0.0044(18) 0.0090(17) 0.0011(18)
N2 0.035(2) 0.040(2) 0.026(2) 0.0011(19) -0.0038(17) -0.0039(19)
N3 0.036(2) 0.037(2) 0.030(2) 0.0033(19) -0.0062(18) -0.0025(19)
N4 0.035(2) 0.033(2) 0.0222(19) 0.0001(17) -0.0076(16) -0.0044(18)
N5 0.087(4) 0.055(3) 0.043(3) 0.007(2) -0.031(3) -0.022(3)
N6 0.029(2) 0.031(2) 0.0242(19) 0.0004(17) -0.0026(16) 0.0032(17)
O1 0.0329(17) 0.040(2) 0.0355(18) 0.0101(16) -0.0081(15) 0.0013(15)
O3 0.0301(18) 0.061(2) 0.0331(18) -0.0110(18) -0.0016(14) 0.0043(17)
O4 0.038(3) 0.081(4) 0.026(2) 0.000 0.000 -0.027(3)
O5 0.045(2) 0.040(2) 0.0360(19) -0.0064(16) 0.0198(16) -0.0052(16)
O6 0.081(3) 0.079(3) 0.087(3) -0.037(3) 0.000(3) -0.022(3)
O7 0.042(3) 0.156(6) 0.189(7) 0.003(5) -0.002(4) 0.037(4)
O8 0.172(7) 0.127(5) 0.100(5) 0.056(4) -0.068(5) -0.076(5)
O9 0.062(3) 0.147(5) 0.067(3) -0.058(3) 0.005(2) -0.013(3)
O10 0.092(4) 0.117(5) 0.088(4) 0.062(4) 0.001(3) 0.004(4)
O11 0.064(3) 0.064(3) 0.052(2) 0.012(2) -0.002(2) 0.023(2)
C1 0.028(2) 0.038(3) 0.023(2) -0.002(2) 0.0037(18) 0.001(2)
C2 0.029(2) 0.035(3) 0.023(2) -0.001(2) 0.0018(19) 0.002(2)
C3 0.033(2) 0.032(3) 0.030(2) -0.003(2) 0.000(2) 0.003(2)
C4 0.049(3) 0.037(3) 0.030(3) 0.003(2) -0.001(2) 0.008(2)
C5 0.033(3) 0.061(4) 0.048(3) 0.012(3) -0.004(2) 0.007(3)
C6 0.030(2) 0.047(3) 0.044(3) 0.008(3) 0.007(2) -0.001(2)
C7 0.033(2) 0.031(3) 0.023(2) 0.001(2) -0.002(2) 0.000(2)
C8 0.032(2) 0.033(3) 0.021(2) -0.001(2) -0.0035(18) 0.002(2)
C9 0.031(3) 0.052(3) 0.035(3) 0.010(3) -0.011(2) -0.001(2)
C10 0.030(3) 0.057(3) 0.038(3) 0.002(3) -0.008(2) -0.009(3)
C11 0.034(2) 0.042(3) 0.032(3) 0.001(2) -0.001(2) -0.005(2)
C12 0.026(2) 0.029(2) 0.030(2) -0.001(2) -0.0044(19) -0.0051(19)
Cl1 0.0344(7) 0.0650(9) 0.0421(7) -0.0102(7) -0.0021(6) 0.0048(6)
Cl2 0.0605(12) 0.0487(11) 0.0352(9) 0.000 0.000 0.0152(10)
O2 0.026(9) 0.031(6) 0.027(8) -0.003(6) -0.010(7) -0.006(7)
O2' 0.046(15) 0.033(9) 0.042(11) -0.002(7) -0.010(9) 0.007(10)

loop_
_atom_type_symbol
_atom_type_description
_atom_type_scat_dispersion_real
_atom_type_scat_dispersion_imag
_atom_type_scat_source
C C 0.0033 0.0016 'International Tables Vol C Tables 4.2.6.8 and 6.1.1.4'
H H 0.0000 0.0000 'International Tables Vol C Tables 4.2.6.8 and 6.1.1.4'
N N 0.0061 0.0033 'International Tables Vol C Tables 4.2.6.8 and 6.1.1.4'
O O 0.0106 0.0060 'International Tables Vol C Tables 4.2.6.8 and 6.1.1.4'
Sm Sm -0.1638 3.4418 'International Tables Vol C Tables 4.2.6.8 and 6.1.1.4'
Cl Cl 0.1484 0.1585 'International Tables Vol C Tables 4.2.6.8 and 6.1.1.4'

loop_
_geom_angle_atom_site_label_1
_geom_angle_atom_site_label_2
_geom_angle_atom_site_label_3
_geom_angle
_geom_angle_site_symmetry_1
_geom_angle_site_symmetry_3
_geom_angle_publ_flag
O1 Sm1 O1 146.35(17) . 2_565 ?
O1 Sm1 O5 130.45(12) . 8_665 ?
O1 Sm1 O5 78.20(12) 2_565 8_665 ?
O1 Sm1 O5 78.20(12) . 7_565 ?
O1 Sm1 O5 130.45(12) 2_565 7_565 ?
O5 Sm1 O5 79.75(18) 8_665 7_565 ?
O1 Sm1 O2' 73.0(8) . . ?
O1 Sm1 O2' 94.1(6) 2_565 . ?
O5 Sm1 O2' 142.6(9) 8_665 . ?
O5 Sm1 O2' 78.0(7) 7_565 . ?
O1 Sm1 O2' 94.1(6) . 2_565 ?
O1 Sm1 O2' 73.0(8) 2_565 2_565 ?
O5 Sm1 O2' 78.0(7) 8_665 2_565 ?
O5 Sm1 O2' 142.6(9) 7_565 2_565 ?
O2' Sm1 O2' 135.0(16) . 2_565 ?
O1 Sm1 O4 73.17(8) . . ?
O1 Sm1 O4 73.17(8) 2_565 . ?
O5 Sm1 O4 140.12(9) 8_665 . ?
O5 Sm1 O4 140.12(9) 7_565 . ?
O2' Sm1 O4 67.5(8) . . ?
O2' Sm1 O4 67.5(8) 2_565 . ?
O1 Sm1 O2 67.7(8) . . ?
O1 Sm1 O2 102.3(6) 2_565 . ?
O5 Sm1 O2 140.9(8) 8_665 . ?
O5 Sm1 O2 70.4(6) 7_565 . ?
O2' Sm1 O2 8.8(11) . . ?
O2' Sm1 O2 140.2(3) 2_565 . ?
O4 Sm1 O2 73.3(7) . . ?
O1 Sm1 O2 102.3(6) . 2_565 ?
O1 Sm1 O2 67.7(8) 2_565 2_565 ?
O5 Sm1 O2 70.4(6) 8_665 2_565 ?
O5 Sm1 O2 140.9(8) 7_565 2_565 ?
O2' Sm1 O2 140.2(3) . 2_565 ?
O2' Sm1 O2 8.8(11) 2_565 2_565 ?
O4 Sm1 O2 73.3(7) . 2_565 ?
O2 Sm1 O2 146.6(14) . 2_565 ?
O1 Sm1 O3 128.64(11) . 2_565 ?
O1 Sm1 O3 67.42(11) 2_565 2_565 ?
O5 Sm1 O3 77.78(11) 8_665 2_565 ?
O5 Sm1 O3 64.81(11) 7_565 2_565 ?
O2' Sm1 O3 65.7(9) . 2_565 ?
O2' Sm1 O3 136.9(7) 2_565 2_565 ?
O4 Sm1 O3 114.53(8) . 2_565 ?
O2 Sm1 O3 67.1(8) . 2_565 ?
O2 Sm1 O3 128.9(6) 2_565 2_565 ?
O1 Sm1 O3 67.42(11) . . ?
O1 Sm1 O3 128.64(11) 2_565 . ?
O5 Sm1 O3 64.81(11) 8_665 . ?
O5 Sm1 O3 77.78(11) 7_565 . ?
O2' Sm1 O3 136.8(7) . . ?
O2' Sm1 O3 65.7(9) 2_565 . ?
O4 Sm1 O3 114.53(8) . . ?
O2 Sm1 O3 128.9(6) . . ?
O2 Sm1 O3 67.1(8) 2_565 . ?
O3 Sm1 O3 130.93(15) 2_565 . ?
O5 N1 C4 119.0(4) . . ?
O5 N1 C3 118.9(4) . . ?
C4 N1 C3 122.0(4) . . ?
C1 N2 N3 107.0(4) . . ?
C7 N3 N2 107.8(4) . . ?
C7 N4 C1 106.0(4) . . ?
C7 N4 N5 125.0(4) . . ?
C1 N4 N5 128.4(4) . . ?
N4 N5 H5A 109.0 . . ?
N4 N5 H5B 109.3 . . ?
H5A N5 H5B 109.5 . . ?
O1 N6 C12 120.8(4) . . ?
O1 N6 C11 118.1(4) . . ?
C12 N6 C11 121.2(4) . . ?
N6 O1 Sm1 143.6(3) . . ?
Sm1 O3 H3A 115.8 . . ?
Sm1 O3 H3B 118.9 . . ?
H3A O3 H3B 118.2 . . ?
Sm1 O4 H4A 116.4 . . ?
N1 O5 Sm1 129.3(3) . 7_566 ?
N2 C1 N4 109.6(4) . . ?
N2 C1 C2 126.9(4) . . ?
N4 C1 C2 123.5(4) . . ?
C6 C2 C3 119.8(4) . . ?
C6 C2 C1 120.9(4) . . ?
C3 C2 C1 119.3(4) . . ?
N1 C3 C2 119.3(4) . . ?
N1 C3 H3 120.3 . . ?
C2 C3 H3 120.3 . . ?
N1 C4 C5 119.5(5) . . ?
N1 C4 H4 120.3 . . ?
C5 C4 H4 120.3 . . ?
C4 C5 C6 120.5(5) . . ?
C4 C5 H5 119.8 . . ?
C6 C5 H5 119.8 . . ?
C5 C6 C2 118.9(5) . . ?
C5 C6 H6 120.5 . . ?
C2 C6 H6 120.5 . . ?
N3 C7 N4 109.6(4) . . ?
N3 C7 C8 124.2(4) . . ?
N4 C7 C8 126.2(4) . . ?
C9 C8 C12 118.5(4) . . ?
C9 C8 C7 125.0(4) . . ?
C12 C8 C7 116.5(4) . . ?
C10 C9 C8 119.6(5) . . ?
C10 C9 H9 120.2 . . ?
C8 C9 H9 120.2 . . ?
C9 C10 C11 120.2(5) . . ?
C9 C10 H10 119.9 . . ?
C11 C10 H10 119.9 . . ?
N6 C11 C10 119.9(5) . . ?
N6 C11 H11 120.1 . . ?
C10 C11 H11 120.1 . . ?
N6 C12 C8 120.7(4) . . ?
N6 C12 H12 119.6 . . ?
C8 C12 H12 119.6 . . ?
O8 Cl1 O7 110.5(5) . . ?
O8 Cl1 O9 108.8(5) . . ?
O7 Cl1 O9 107.3(4) . . ?
O8 Cl1 O6 109.4(3) . . ?
O7 Cl1 O6 111.5(4) . . ?
O9 Cl1 O6 109.3(3) . . ?
O10 Cl2 O10 112.0(6) 2 . ?
O10 Cl2 O11 109.4(3) 2 . ?
O10 Cl2 O11 108.2(3) . . ?
O10 Cl2 O11 108.2(3) 2 2 ?
O10 Cl2 O11 109.4(3) . 2 ?
O11 Cl2 O11 109.5(4) . 2 ?
Sm1 O2 H2A 106.7 . . ?
Sm1 O2 H2B 97.9 . . ?
H2A O2 H2B 133.2 . . ?
Sm1 O2 H2C 117.4 . . ?
H2A O2 H2C 47.4 . . ?
H2B O2 H2C 86.0 . . ?
Sm1 O2 H2D 121.9 . . ?
H2A O2 H2D 111.9 . . ?
H2B O2 H2D 85.9 . . ?
H2C O2 H2D 120.7 . . ?
Sm1 O2' H2A 116.9 . . ?
Sm1 O2' H2B 93.4 . . ?
H2A O2' H2B 97.6 . . ?
Sm1 O2' H2C 111.4 . . ?
H2A O2' H2C 42.8 . . ?
H2B O2' H2C 55.0 . . ?
Sm1 O2' H2D 129.3 . . ?
H2A O2' H2D 110.7 . . ?
H2B O2' H2D 63.4 . . ?
H2C O2' H2D 91.9 . . ?

loop_
_geom_bond_atom_site_label_1
_geom_bond_atom_site_label_2
_geom_bond_distance
_geom_bond_site_symmetry_2
_geom_bond_publ_flag
Sm1 O1 2.400(3) . ?
Sm1 O1 2.400(3) 2_565 ?
Sm1 O5 2.402(3) 8_665 ?
Sm1 O5 2.402(3) 7_565 ?
Sm1 O2' 2.43(4) . ?
Sm1 O2' 2.43(4) 2_565 ?
Sm1 O4 2.508(5) . ?
Sm1 O2 2.53(4) . ?
Sm1 O2 2.53(4) 2_565 ?
Sm1 O3 2.550(4) 2_565 ?
Sm1 O3 2.550(4) . ?
N1 O5 1.324(5) . ?
N1 C4 1.339(6) . ?
N1 C3 1.350(6) . ?
N2 C1 1.308(6) . ?
N2 N3 1.385(6) . ?
N3 C7 1.306(6) . ?
N4 C7 1.349(6) . ?
N4 C1 1.364(6) . ?
N4 N5 1.410(6) . ?
N5 H5A 0.8900 . ?
N5 H5B 0.8900 . ?
N6 O1 1.320(5) . ?
N6 C12 1.334(6) . ?
N6 C11 1.346(6) . ?
O3 H3A 0.7413 . ?
O3 H3B 0.8455 . ?
O4 H4A 0.8669 . ?
O5 Sm1 2.402(3) 7_566 ?
O6 Cl1 1.415(5) . ?
O7 Cl1 1.393(5) . ?
O8 Cl1 1.382(6) . ?
O9 Cl1 1.399(5) . ?
O10 Cl2 1.407(5) . ?
O11 Cl2 1.434(4) . ?
C1 C2 1.467(6) . ?
C2 C6 1.377(7) . ?
C2 C3 1.383(6) . ?
C3 H3 0.9300 . ?
C4 C5 1.371(7) . ?
C4 H4 0.9300 . ?
C5 C6 1.377(7) . ?
C5 H5 0.9300 . ?
C6 H6 0.9300 . ?
C7 C8 1.475(6) . ?
C8 C9 1.380(7) . ?
C8 C12 1.391(6) . ?
C9 C10 1.371(7) . ?
C9 H9 0.9300 . ?
C10 C11 1.371(7) . ?
C10 H10 0.9300 . ?
C11 H11 0.9300 . ?
C12 H12 0.9300 . ?
Cl2 O10 1.407(5) 2 ?
Cl2 O11 1.434(4) 2 ?
O2 H2A 0.8388 . ?
O2 H2B 0.8458 . ?
O2 H2C 0.6167 . ?
O2 H2D 0.8078 . ?
O2' H2A 0.8100 . ?
O2' H2B 1.2138 . ?
O2' H2C 0.8797 . ?
O2' H2D 0.8481 . ?

loop_
_geom_hbond_atom_site_label_D
_geom_hbond_atom_site_label_H
_geom_hbond_atom_site_label_A
_geom_hbond_distance_DH
_geom_hbond_distance_HA
_geom_hbond_distance_DA
_geom_hbond_angle_DHA
_geom_hbond_site_symmetry_A
O3 H3B O7 0.85 1.97 2.805(6) 167.5 .
O2' H2D O2 0.85 2.12 2.799(9) 137.2 2_575
O2 H2B O5 0.85 2.34 2.85(3) 119.1 7_565
O2' H2C N3 0.88 2.22 2.80(4) 123.0 1_565
O2 H2A N3 0.84 1.99 2.75(3) 150.6 1_565
O4 H4A N3 0.87 2.68 3.397(4) 140.8 1_565
O4 H4A N2 0.87 2.03 2.884(4) 167.5 1_565
O3 H3A O11 0.74 2.13 2.822(5) 155.5 7_565
N5 H5A O6 0.89 2.50 3.270(8) 144.7 3_645

loop_
_geom_torsion_atom_site_label_1
_geom_torsion_atom_site_label_2
_geom_torsion_atom_site_label_3
_geom_torsion_atom_site_label_4
_geom_torsion
_geom_torsion_site_symmetry_1
_geom_torsion_site_symmetry_2
_geom_torsion_site_symmetry_3
_geom_torsion_site_symmetry_4
_geom_torsion_publ_flag
C1 N2 N3 C7 -0.6(5) . . . . ?
C12 N6 O1 Sm1 18.2(7) . . . . ?
C11 N6 O1 Sm1 -162.4(4) . . . . ?
O1 Sm1 O1 N6 43.7(4) 2_565 . . . ?
O5 Sm1 O1 N6 -99.0(5) 8_665 . . . ?
O5 Sm1 O1 N6 -164.4(5) 7_565 . . . ?
O2' Sm1 O1 N6 114.7(9) . . . . ?
O2' Sm1 O1 N6 -21.3(10) 2_565 . . . ?
O4 Sm1 O1 N6 43.7(4) . . . . ?
O2 Sm1 O1 N6 122.1(8) . . . . ?
O2 Sm1 O1 N6 -24.4(9) 2_565 . . . ?
O3 Sm1 O1 N6 152.0(4) 2_565 . . . ?
O3 Sm1 O1 N6 -82.9(5) . . . . ?
C4 N1 O5 Sm1 89.2(5) . . . 7_566 ?
C3 N1 O5 Sm1 -91.0(5) . . . 7_566 ?
N3 N2 C1 N4 0.0(5) . . . . ?
N3 N2 C1 C2 178.7(4) . . . . ?
C7 N4 C1 N2 0.6(5) . . . . ?
N5 N4 C1 N2 171.8(5) . . . . ?
C7 N4 C1 C2 -178.2(4) . . . . ?
N5 N4 C1 C2 -7.0(8) . . . . ?
N2 C1 C2 C6 129.8(6) . . . . ?
N4 C1 C2 C6 -51.7(7) . . . . ?
N2 C1 C2 C3 -52.1(7) . . . . ?
N4 C1 C2 C3 126.5(5) . . . . ?
O5 N1 C3 C2 179.3(4) . . . . ?
C4 N1 C3 C2 -1.0(7) . . . . ?
C6 C2 C3 N1 1.0(7) . . . . ?
C1 C2 C3 N1 -177.1(4) . . . . ?
O5 N1 C4 C5 -179.7(5) . . . . ?
C3 N1 C4 C5 0.5(7) . . . . ?
N1 C4 C5 C6 -0.1(9) . . . . ?
C4 C5 C6 C2 0.2(9) . . . . ?
C3 C2 C6 C5 -0.7(8) . . . . ?
C1 C2 C6 C5 177.4(5) . . . . ?
N2 N3 C7 N4 1.0(5) . . . . ?
N2 N3 C7 C8 -178.8(4) . . . . ?
C1 N4 C7 N3 -1.0(5) . . . . ?
N5 N4 C7 N3 -172.6(5) . . . . ?
C1 N4 C7 C8 178.8(4) . . . . ?
N5 N4 C7 C8 7.2(8) . . . . ?
N3 C7 C8 C9 -152.1(5) . . . . ?
N4 C7 C8 C9 28.2(8) . . . . ?
N3 C7 C8 C12 25.0(7) . . . . ?
N4 C7 C8 C12 -154.7(5) . . . . ?
C12 C8 C9 C10 -0.8(7) . . . . ?
C7 C8 C9 C10 176.2(5) . . . . ?
C8 C9 C10 C11 -1.0(8) . . . . ?
O1 N6 C11 C10 -179.7(4) . . . . ?
C12 N6 C11 C10 -0.3(7) . . . . ?
C9 C10 C11 N6 1.6(8) . . . . ?
O1 N6 C12 C8 177.8(4) . . . . ?
C11 N6 C12 C8 -1.6(7) . . . . ?
C9 C8 C12 N6 2.1(7) . . . . ?
C7 C8 C12 N6 -175.2(4) . . . . ?
